data_7115369
loop_
_publ_author_name
'Nicola H. Powell'
'Guy J. Clarkson'
'Rebecca Notman'
'Piotr Raubo'
'Nathaniel G. Martin'
'Michael Shipman'

_publ_section_title
;
 Synthesis and structure of oxetane containing tripeptide motifs
;
_journal_name_full Chem.Commun.
_journal_page_first 8797
_journal_paper_doi 10.1039/C4cc03507K
_journal_volume 50
_journal_year 2014
_chemical_absolute_configuration rmad
_chemical_formula_moiety 'C19 H29 N3 O4, 0.1(C O)'
_chemical_formula_sum 'C19.1 H29.4 N3 O4.1'
_chemical_formula_weight 366.65
_chemical_name_systematic
;
 ?
;
_space_group_crystal_system triclinic
_space_group_IT_number 1
_space_group_name_Hall 'P 1'
_space_group_name_H-M_alt 'P 1'
_symmetry_space_group_name_Hall 'P 1'
_symmetry_space_group_name_H-M 'P 1'
_atom_sites_solution_hydrogens mixed
_atom_sites_solution_primary direct
_audit_creation_date 2014-04-07
_audit_creation_method
;
Olex2 1.2
(compiled 2014.03.20 svn.r2918 for OlexSys, GUI svn.r4816)
;
_cell_angle_alpha 96.096(5)
_cell_angle_beta 104.312(5)
_cell_angle_gamma 90.121(4)
_cell_formula_units_Z 2
_cell_length_a 8.4127(4)
_cell_length_b 9.5002(5)
_cell_length_c 13.3202(8)
_cell_measurement_reflns_used 6740
_cell_measurement_temperature 150(2)
_cell_measurement_theta_max 78.6630
_cell_measurement_theta_min 4.6910
_cell_volume 1025.26(10)
_computing_cell_refinement
;
CrysAlisPro, Agilent Technologies,
Version 1.171.37.31 (release 14-01-2014 CrysAlis171 .NET)
(compiled Jan 14 2014,18:38:05)
;
_computing_data_collection
;
CrysAlisPro, Agilent Technologies,
Version 1.171.37.31 (release 14-01-2014 CrysAlis171 .NET)
(compiled Jan 14 2014,18:38:05)
;
_computing_data_reduction
;
CrysAlisPro, Agilent Technologies,
Version 1.171.37.31 (release 14-01-2014 CrysAlis171 .NET)
(compiled Jan 14 2014,18:38:05)
;
_computing_molecular_graphics 'Olex2 (Dolomanov et al., 2009)'
_computing_publication_material 'Olex2 (Dolomanov et al., 2009)'
_computing_structure_refinement 'ShelXL (Sheldrick, 2008)'
_computing_structure_solution 'ShelXS (Sheldrick, 2008)'
_diffrn_ambient_temperature 150(2)
_diffrn_detector 'CCD plate'
_diffrn_detector_area_resol_mean 5.1417
_diffrn_detector_type Ruby
_diffrn_measured_fraction_theta_full 0.999
_diffrn_measured_fraction_theta_max 0.976
_diffrn_measurement_device 'four-circle diffractometer'
_diffrn_measurement_device_type 'Xcalibur, Ruby, Gemini'
_diffrn_measurement_method '\w scans'
_diffrn_orient_matrix_UB_11 -0.1859519000
_diffrn_orient_matrix_UB_12 -0.0242303000
_diffrn_orient_matrix_UB_13 -0.0463932000
_diffrn_orient_matrix_UB_21 -0.0288567000
_diffrn_orient_matrix_UB_22 0.0247866000
_diffrn_orient_matrix_UB_23 0.1103716000
_diffrn_orient_matrix_UB_31 -0.0181155000
_diffrn_orient_matrix_UB_32 0.1595389000
_diffrn_orient_matrix_UB_33 -0.0107757000
_diffrn_radiation_monochromator graphite
_diffrn_radiation_probe x-ray
_diffrn_radiation_type CuK\a
_diffrn_radiation_wavelength 1.54184
_diffrn_reflns_av_R_equivalents 0.0470
_diffrn_reflns_av_unetI/netI 0.0526
_diffrn_reflns_Laue_measured_fraction_full 0.999
_diffrn_reflns_Laue_measured_fraction_max 0.976
_diffrn_reflns_limit_h_max 10
_diffrn_reflns_limit_h_min -10
_diffrn_reflns_limit_k_max 11
_diffrn_reflns_limit_k_min -10
_diffrn_reflns_limit_l_max 16
_diffrn_reflns_limit_l_min -16
_diffrn_reflns_number 19052
_diffrn_reflns_point_group_measured_fraction_full 0.952
_diffrn_reflns_point_group_measured_fraction_max 0.911
_diffrn_reflns_theta_full 67.684
_diffrn_reflns_theta_max 79.230
_diffrn_reflns_theta_min 3.445
_diffrn_source 'Enhance (Cu) X-ray Source'
_exptl_absorpt_coefficient_mu 0.683
_exptl_absorpt_correction_T_max 1.00000
_exptl_absorpt_correction_T_min 0.44398
_exptl_absorpt_correction_type multi-scan
_exptl_absorpt_process_details
;
CrysAlisPro, Agilent Technologies,
Version 1.171.37.31 (release 14-01-2014 CrysAlis171 .NET)
(compiled Jan 14 2014,18:38:05)
Empirical absorption correction using spherical harmonics,
 implemented in SCALE3 ABSPACK scaling algorithm.
Empirical absorption correction using spherical harmonics,
 implemented in SCALE3 ABSPACK scaling algorithm.
;
_exptl_crystal_colour colourless
_exptl_crystal_colour_primary colourless
_exptl_crystal_density_diffrn 1.188
_exptl_crystal_description block
_exptl_crystal_F_000 396
_exptl_crystal_size_max 0.38
_exptl_crystal_size_mid 0.2
_exptl_crystal_size_min 0.01
_refine_diff_density_max 0.212
_refine_diff_density_min -0.219
_refine_diff_density_rms 0.042
_refine_ls_abs_structure_details
;
 Flack x determined using 2759 quotients [(I+)-(I-)]/[(I+)+(I-)]
 (Parsons and Flack (2004), Acta Cryst. A60, s61).

The molecules contain chiral centres assigned by reference to 
unchanging chiral centres in the synthetic procedure.
;
_refine_ls_abs_structure_Flack -0.11(18)
_refine_ls_extinction_method none
_refine_ls_goodness_of_fit_ref 1.062
_refine_ls_hydrogen_treatment mixed
_refine_ls_matrix_type full
_refine_ls_number_parameters 489
_refine_ls_number_reflns 8088
_refine_ls_number_restraints 5
_refine_ls_restrained_S_all 1.062
_refine_ls_R_factor_all 0.0616
_refine_ls_R_factor_gt 0.0506
_refine_ls_shift/su_max 0.000
_refine_ls_shift/su_mean 0.000
_refine_ls_structure_factor_coef Fsqd
_refine_ls_weighting_details 'w=1/[\s^2^(Fo^2^)+(0.0657P)^2^+0.2850P] where P=(Fo^2^+2Fc^2^)/3'
_refine_ls_weighting_scheme calc
_refine_ls_wR_factor_gt 0.1283
_refine_ls_wR_factor_ref 0.1426
_reflns_Friedel_coverage 0.866
_reflns_Friedel_fraction_full 0.904
_reflns_Friedel_fraction_max 0.845
_reflns_number_gt 6999
_reflns_number_total 8088
_reflns_threshold_expression 'I > 2\s(I)'
_cod_data_source_file c4cc03507k2.cif
_cod_data_source_block np3
_cod_original_cell_volume 1025.27(10)
_cod_original_formula_sum 'C19.10 H29.40 N3 O4.10'
_cod_database_code 7115369
_shelxl_version_number 2013-4
_chemical_oxdiff_formula 'C40 H40 N6 O8'
_shelx_space_group_comment
;
The symmetry employed for this shelxl refinement is uniquely defined
by the following loop, which should always be used as a source of
symmetry information in preference to the above space-group names.
They are only intended as comments.
;
_reflns_odcompleteness_completeness 99.92
_reflns_odcompleteness_iscentric 1
_reflns_odcompleteness_theta 66.97
_olex2_refinement_description
;
1. Fixed Uiso
 At 1.2 times of:
  All C(H) groups, H110 of N110, H210 of N210, All C(H,H) groups, All N(H,H,
  H) groups
 At 1.5 times of:
  All C(H,H,H) groups, H116 of N116, H216 of N216
2. Restrained distances
 N116-H116 = N216-H216
 0.9 with sigma of 0.02
3. Others
 Fixed Sof: O1(0.2) C2(0.2)
4.a Ternary CH refined with riding coordinates:
 C108(H108), C117(H117), C120(H120), C208(H208), C217(H217), C220(H220)
4.b Secondary CH2 refined with riding coordinates:
 C107(H10A,H10B), C111(H11A,H11B), C113(H11C,H11D), C115(H11E,H11F), C121(H12A,
 H12B), C207(H20A,H20B), C211(H21A,H21B), C213(H21C,H21D), C215(H21E,H21F),
 C221(H22A,H22B)
4.c Aromatic/amide H refined with riding coordinates:
 C101(H101), C102(H102), C103(H103), C104(H104), C105(H105), N110(H110),
 C201(H201), C202(H202), C203(H203), C204(H204), C205(H205), N210(H210)
4.d Idealised Me refined as rotating group:
 N108(H10C,H10D,H10E), C122(H12C,H12D,H12E), C123(H12F,H12G,H12H), N208(H20C,
 H20D,H20E), C222(H22C,H22D,H22E), C223(H22F,H22G,H22H)
;
_olex2_computing_structure_refinement_long 'ShelXL (Sheldrick, 2008)'
_olex2_computing_structure_solution_long 'ShelXS (Sheldrick, 2008)'

loop_
_space_group_symop_operation_xyz
'x, y, z'

loop_
_atom_site_label
_atom_site_type_symbol
_atom_site_fract_x
_atom_site_fract_y
_atom_site_fract_z
_atom_site_U_iso_or_equiv
_atom_site_adp_type
_atom_site_occupancy
_atom_site_site_symmetry_order
_atom_site_calc_flag
_atom_site_refinement_flags_posn
_atom_site_refinement_flags_occupancy
C101 C 1.0970(6) 1.5907(6) 0.3750(4) 0.0519(12) Uani 1 1 d . .
H101 H 1.0449 1.6677 0.4041 0.062 Uiso 1 1 calc R .
C102 C 1.2639(7) 1.5718(7) 0.4150(4) 0.0663(16) Uani 1 1 d . .
H102 H 1.3246 1.6342 0.4722 0.080 Uiso 1 1 calc R .
C103 C 1.3414(7) 1.4615(7) 0.3710(5) 0.0703(17) Uani 1 1 d . .
H103 H 1.4553 1.4486 0.3980 0.084 Uiso 1 1 calc R .
C104 C 1.2542(7) 1.3711(7) 0.2886(6) 0.078(2) Uani 1 1 d . .
H104 H 1.3082 1.2968 0.2579 0.094 Uiso 1 1 calc R .
C105 C 1.0855(6) 1.3881(6) 0.2495(5) 0.0631(15) Uani 1 1 d . .
H105 H 1.0249 1.3243 0.1932 0.076 Uiso 1 1 calc R .
C106 C 1.0060(5) 1.4988(5) 0.2933(4) 0.0435(10) Uani 1 1 d . .
C107 C 0.8264(5) 1.5214(5) 0.2461(3) 0.0391(9) Uani 1 1 d . .
H10A H 0.7898 1.6043 0.2851 0.047 Uiso 1 1 calc R .
H10B H 0.7610 1.4373 0.2521 0.047 Uiso 1 1 calc R .
C108 C 0.7962(4) 1.5459(4) 0.1310(3) 0.0296(7) Uani 1 1 d . .
H108 H 0.8451 1.4661 0.0947 0.036 Uiso 1 1 calc R .
N108 N 0.8761(3) 1.6803(3) 0.1182(3) 0.0301(6) Uani 1 1 d . .
H10C H 0.9073 1.6705 0.0572 0.036 Uiso 1 1 calc GR .
H10D H 0.9659 1.7009 0.1723 0.036 Uiso 1 1 calc GR .
H10E H 0.8040 1.7517 0.1174 0.036 Uiso 1 1 calc GR .
C109 C 0.6152(4) 1.5514(4) 0.0750(3) 0.0311(8) Uani 1 1 d . .
O109 O 0.5570(3) 1.6647(3) 0.0484(3) 0.0460(8) Uani 1 1 d . .
N110 N 0.5305(3) 1.4291(3) 0.0566(3) 0.0316(7) Uani 1 1 d . .
H110 H 0.5787 1.3526 0.0798 0.038 Uiso 1 1 calc R .
C111 C 0.3581(4) 1.4200(4) -0.0016(3) 0.0305(8) Uani 1 1 d . .
H11A H 0.3136 1.5164 -0.0010 0.037 Uiso 1 1 calc R .
H11B H 0.2956 1.3628 0.0343 0.037 Uiso 1 1 calc R .
C112 C 0.3307(4) 1.3549(4) -0.1145(3) 0.0305(7) Uani 1 1 d . .
C113 C 0.4555(4) 1.4001(4) -0.1742(3) 0.0355(8) Uani 1 1 d . .
H11C H 0.4029 1.4287 -0.2438 0.043 Uiso 1 1 calc R .
H11D H 0.5365 1.4736 -0.1335 0.043 Uiso 1 1 calc R .
O114 O 0.5211(3) 1.2595(3) -0.1783(2) 0.0409(7) Uani 1 1 d . .
C115 C 0.4009(4) 1.2068(4) -0.1281(3) 0.0344(8) Uani 1 1 d . .
H11E H 0.4511 1.1695 -0.0612 0.041 Uiso 1 1 calc R .
H11F H 0.3209 1.1369 -0.1744 0.041 Uiso 1 1 calc R .
N116 N 0.1588(3) 1.3573(3) -0.1750(3) 0.0315(7) Uani 1 1 d D .
H116 H 0.096(6) 1.307(5) -0.146(4) 0.047 Uiso 1 1 d DR .
C117 C 0.0866(4) 1.4977(4) -0.1761(3) 0.0315(8) Uani 1 1 d . .
H117 H 0.1773 1.5698 -0.1669 0.038 Uiso 1 1 calc R .
C118 C -0.0004(4) 1.5331(4) -0.0879(3) 0.0293(7) Uani 1 1 d . .
O118 O -0.0552(3) 1.4338(3) -0.0512(2) 0.0358(6) Uani 1 1 d . .
O119 O -0.0151(3) 1.6632(3) -0.0594(2) 0.0345(6) Uani 1 1 d . .
C120 C -0.0376(5) 1.5120(5) -0.2817(3) 0.0416(9) Uani 1 1 d . .
H120 H -0.0845 1.6084 -0.2772 0.050 Uiso 1 1 calc R .
C121 C -0.1811(5) 1.4030(6) -0.3039(4) 0.0488(11) Uani 1 1 d . .
H12A H -0.1422 1.3088 -0.3250 0.059 Uiso 1 1 calc R .
H12B H -0.2167 1.3968 -0.2390 0.059 Uiso 1 1 calc R .
C122 C -0.3274(7) 1.4395(8) -0.3889(5) 0.0724(18) Uani 1 1 d . .
H12C H -0.2939 1.4428 -0.4540 0.109 Uiso 1 1 calc GR .
H12D H -0.3677 1.5320 -0.3681 0.109 Uiso 1 1 calc GR .
H12E H -0.4148 1.3671 -0.3992 0.109 Uiso 1 1 calc GR .
C123 C 0.0500(7) 1.5018(7) -0.3694(4) 0.0626(15) Uani 1 1 d . .
H12F H 0.1385 1.5742 -0.3535 0.094 Uiso 1 1 calc GR .
H12G H -0.0283 1.5169 -0.4349 0.094 Uiso 1 1 calc GR .
H12H H 0.0964 1.4077 -0.3761 0.094 Uiso 1 1 calc GR .
C201 C -0.3870(6) 0.8241(6) -0.2030(5) 0.0638(16) Uani 1 1 d . .
H201 H -0.3303 0.7743 -0.1473 0.077 Uiso 1 1 calc R .
C202 C -0.5535(7) 0.7969(7) -0.2461(6) 0.0748(19) Uani 1 1 d . .
H202 H -0.6110 0.7310 -0.2181 0.090 Uiso 1 1 calc R .
C203 C -0.6357(6) 0.8649(7) -0.3292(5) 0.0668(16) Uani 1 1 d . .
H203 H -0.7482 0.8424 -0.3608 0.080 Uiso 1 1 calc R .
C204 C -0.5551(7) 0.9649(8) -0.3662(5) 0.0730(18) Uani 1 1 d . .
H204 H -0.6127 1.0142 -0.4219 0.088 Uiso 1 1 calc R .
C205 C -0.3883(6) 0.9948(7) -0.3223(4) 0.0579(13) Uani 1 1 d . .
H205 H -0.3330 1.0644 -0.3485 0.069 Uiso 1 1 calc R .
C206 C -0.3030(5) 0.9242(5) -0.2412(3) 0.0388(9) Uani 1 1 d . .
C207 C -0.1228(4) 0.9589(4) -0.1905(3) 0.0359(8) Uani 1 1 d . .
H20A H -0.0824 1.0305 -0.2278 0.043 Uiso 1 1 calc R .
H20B H -0.0586 0.8724 -0.1961 0.043 Uiso 1 1 calc R .
C208 C -0.0968(4) 1.0154(4) -0.0764(3) 0.0284(7) Uani 1 1 d . .
H208 H -0.1475 0.9456 -0.0415 0.034 Uiso 1 1 calc R .
N208 N -0.1752(3) 1.1534(3) -0.0629(2) 0.0287(6) Uani 1 1 d . .
H20C H -0.2651 1.1585 -0.1168 0.034 Uiso 1 1 calc GR .
H20D H -0.1025 1.2250 -0.0618 0.034 Uiso 1 1 calc GR .
H20E H -0.2062 1.1616 -0.0018 0.034 Uiso 1 1 calc GR .
C209 C 0.0846(4) 1.0376(4) -0.0182(3) 0.0286(7) Uani 1 1 d . .
O209 O 0.1428(3) 1.1585(3) 0.0096(3) 0.0427(7) Uani 1 1 d . .
N210 N 0.1693(3) 0.9204(3) -0.0010(3) 0.0311(7) Uani 1 1 d . .
H210 H 0.1208 0.8371 -0.0246 0.037 Uiso 1 1 calc R .
C211 C 0.3417(4) 0.9287(4) 0.0564(3) 0.0296(7) Uani 1 1 d . .
H21A H 0.3865 1.0250 0.0559 0.035 Uiso 1 1 calc R .
H21B H 0.4036 0.8609 0.0201 0.035 Uiso 1 1 calc R .
C212 C 0.3695(4) 0.8965(4) 0.1700(3) 0.0292(7) Uani 1 1 d . .
C213 C 0.2978(4) 0.7523(4) 0.1833(3) 0.0339(8) Uani 1 1 d . .
H21C H 0.2460 0.6959 0.1162 0.041 Uiso 1 1 calc R .
H21D H 0.3778 0.6953 0.2286 0.041 Uiso 1 1 calc R .
O214 O 0.1799(3) 0.8194(3) 0.2348(2) 0.0394(6) Uani 1 1 d . .
C215 C 0.2461(4) 0.9598(4) 0.2298(3) 0.0342(8) Uani 1 1 d . .
H21E H 0.2994 1.0098 0.2992 0.041 Uiso 1 1 calc R .
H21F H 0.1649 1.0207 0.1891 0.041 Uiso 1 1 calc R .
N216 N 0.5413(3) 0.9157(3) 0.2296(2) 0.0305(6) Uani 1 1 d D .
H216 H 0.607(5) 0.856(5) 0.203(4) 0.046 Uiso 1 1 d DR .
C217 C 0.6148(4) 1.0567(4) 0.2314(3) 0.0309(8) Uani 1 1 d . .
H217 H 0.5246 1.1262 0.2227 0.037 Uiso 1 1 calc R .
C218 C 0.7014(4) 1.0662(4) 0.1426(3) 0.0274(7) Uani 1 1 d . .
O218 O 0.7579(3) 0.9572(3) 0.1072(2) 0.0352(6) Uani 1 1 d . .
O219 O 0.7141(3) 1.1881(3) 0.1136(2) 0.0338(6) Uani 1 1 d . .
C220 C 0.7394(5) 1.1018(5) 0.3370(3) 0.0414(9) Uani 1 1 d . .
H220 H 0.7881 1.1965 0.3330 0.050 Uiso 1 1 calc R .
C221 C 0.8797(6) 0.9974(7) 0.3584(4) 0.0561(13) Uani 1 1 d . .
H22A H 0.8353 0.9060 0.3708 0.067 Uiso 1 1 calc R .
H22B H 0.9231 0.9802 0.2957 0.067 Uiso 1 1 calc R .
C222 C 1.0211(8) 1.0487(10) 0.4519(6) 0.093(2) Uani 1 1 d . .
H22C H 1.0584 1.1437 0.4439 0.140 Uiso 1 1 calc GR .
H22D H 1.1120 0.9835 0.4556 0.140 Uiso 1 1 calc GR .
H22E H 0.9834 1.0518 0.5160 0.140 Uiso 1 1 calc GR .
C223 C 0.6506(7) 1.1178(7) 0.4249(4) 0.0584(13) Uani 1 1 d . .
H22F H 0.5635 1.1864 0.4092 0.088 Uiso 1 1 calc GR .
H22G H 0.7290 1.1513 0.4908 0.088 Uiso 1 1 calc GR .
H22H H 0.6025 1.0260 0.4308 0.088 Uiso 1 1 calc GR .
O1 O 0.655(3) 0.728(3) 0.3905(19) 0.082(6) Uiso 0.2 1 d . P
C2 C 0.701(5) 0.759(4) 0.504(3) 0.086(10) Uiso 0.2 1 d . P

loop_
_atom_site_aniso_label
_atom_site_aniso_U_11
_atom_site_aniso_U_22
_atom_site_aniso_U_33
_atom_site_aniso_U_23
_atom_site_aniso_U_13
_atom_site_aniso_U_12
C101 0.054(3) 0.058(3) 0.040(2) 0.009(2) 0.0042(19) -0.012(2)
C102 0.059(3) 0.078(4) 0.048(3) 0.015(3) -0.017(2) -0.023(3)
C103 0.048(3) 0.069(4) 0.078(4) 0.026(3) -0.023(3) -0.002(3)
C104 0.051(3) 0.058(4) 0.106(5) 0.014(3) -0.019(3) 0.019(3)
C105 0.047(3) 0.041(3) 0.082(4) 0.002(2) -0.018(2) 0.008(2)
C106 0.041(2) 0.039(2) 0.045(2) 0.0167(18) -0.0049(17) -0.0065(17)
C107 0.0354(18) 0.037(2) 0.044(2) 0.0072(17) 0.0078(16) -0.0037(16)
C108 0.0229(15) 0.0225(18) 0.044(2) 0.0054(15) 0.0086(13) -0.0006(13)
N108 0.0203(12) 0.0255(16) 0.0437(17) 0.0052(13) 0.0061(12) 0.0004(11)
C109 0.0214(15) 0.0242(19) 0.047(2) 0.0027(15) 0.0083(14) 0.0012(13)
O109 0.0234(12) 0.0242(15) 0.085(2) 0.0096(14) 0.0008(13) 0.0010(10)
N110 0.0231(13) 0.0250(17) 0.0460(18) 0.0077(13) 0.0055(12) 0.0012(12)
C111 0.0193(14) 0.0270(19) 0.045(2) 0.0053(16) 0.0073(14) 0.0001(13)
C112 0.0218(15) 0.0269(19) 0.043(2) 0.0051(15) 0.0081(14) -0.0005(13)
C113 0.0251(15) 0.037(2) 0.047(2) 0.0089(17) 0.0126(15) 0.0035(14)
O114 0.0290(12) 0.0448(17) 0.0541(17) 0.0108(13) 0.0180(12) 0.0094(11)
C115 0.0249(15) 0.030(2) 0.048(2) 0.0027(16) 0.0105(15) 0.0026(14)
N116 0.0218(13) 0.0289(17) 0.0425(17) 0.0036(13) 0.0059(12) 0.0006(11)
C117 0.0221(14) 0.030(2) 0.043(2) 0.0056(15) 0.0081(14) -0.0031(13)
C118 0.0186(14) 0.0267(19) 0.0406(19) 0.0057(15) 0.0029(13) 0.0005(12)
O118 0.0351(13) 0.0263(14) 0.0507(16) 0.0087(12) 0.0178(12) 0.0006(11)
O119 0.0297(12) 0.0243(14) 0.0500(16) 0.0048(11) 0.0105(11) 0.0001(10)
C120 0.0362(19) 0.045(2) 0.044(2) 0.0113(18) 0.0083(17) 0.0050(17)
C121 0.0310(18) 0.066(3) 0.045(2) 0.007(2) 0.0015(17) -0.0018(19)
C122 0.045(3) 0.098(5) 0.059(3) -0.002(3) -0.011(2) 0.015(3)
C123 0.053(3) 0.095(5) 0.043(3) 0.018(3) 0.011(2) -0.005(3)
C201 0.045(2) 0.045(3) 0.089(4) 0.025(3) -0.014(2) -0.012(2)
C202 0.048(3) 0.060(4) 0.101(5) 0.019(3) -0.015(3) -0.022(3)
C203 0.037(2) 0.067(4) 0.079(4) -0.001(3) -0.015(2) -0.005(2)
C204 0.050(3) 0.100(5) 0.055(3) 0.019(3) -0.017(2) -0.002(3)
C205 0.045(2) 0.080(4) 0.043(3) 0.017(2) -0.0021(19) -0.002(2)
C206 0.0337(18) 0.035(2) 0.040(2) -0.0034(16) -0.0011(15) 0.0037(16)
C207 0.0288(17) 0.035(2) 0.042(2) 0.0053(17) 0.0055(15) 0.0018(15)
C208 0.0216(14) 0.0273(19) 0.0369(18) 0.0084(14) 0.0063(13) 0.0013(13)
N208 0.0207(12) 0.0258(16) 0.0396(16) 0.0066(13) 0.0063(11) 0.0004(11)
C209 0.0212(15) 0.0242(19) 0.0406(19) 0.0075(14) 0.0066(13) -0.0008(13)
O209 0.0251(12) 0.0255(15) 0.073(2) 0.0097(13) 0.0009(12) -0.0001(10)
N210 0.0234(14) 0.0243(17) 0.0442(18) 0.0076(13) 0.0041(12) 0.0005(11)
C211 0.0202(14) 0.0275(19) 0.042(2) 0.0082(15) 0.0072(14) 0.0020(13)
C212 0.0216(14) 0.0267(19) 0.0398(19) 0.0058(15) 0.0074(13) 0.0017(13)
C213 0.0251(15) 0.032(2) 0.046(2) 0.0104(16) 0.0085(14) -0.0014(14)
O214 0.0293(12) 0.0398(16) 0.0525(17) 0.0055(13) 0.0165(12) -0.0058(11)
C215 0.0257(15) 0.035(2) 0.044(2) 0.0044(16) 0.0116(14) 0.0003(14)
N216 0.0226(13) 0.0298(17) 0.0391(16) 0.0087(13) 0.0061(12) 0.0018(11)
C217 0.0254(15) 0.0270(19) 0.041(2) 0.0064(15) 0.0083(14) 0.0022(13)
C218 0.0171(13) 0.0246(19) 0.0387(19) 0.0040(14) 0.0037(13) 0.0000(12)
O218 0.0358(13) 0.0253(14) 0.0495(16) 0.0084(12) 0.0186(12) 0.0040(11)
O219 0.0304(12) 0.0250(14) 0.0471(15) 0.0097(11) 0.0094(11) 0.0009(10)
C220 0.039(2) 0.043(2) 0.039(2) 0.0033(17) 0.0037(16) -0.0062(17)
C221 0.034(2) 0.078(4) 0.051(3) 0.013(2) -0.0010(19) 0.005(2)
C222 0.053(3) 0.137(7) 0.072(4) 0.012(4) -0.020(3) 0.005(4)
C223 0.060(3) 0.075(4) 0.039(2) 0.002(2) 0.012(2) 0.006(3)

loop_
_atom_type_symbol
_atom_type_description
_atom_type_scat_dispersion_real
_atom_type_scat_dispersion_imag
_atom_type_scat_source
C C 0.0181 0.0091 'International Tables Vol C Tables 4.2.6.8 and 6.1.1.4'
H H 0.0000 0.0000 'International Tables Vol C Tables 4.2.6.8 and 6.1.1.4'
N N 0.0311 0.0180 'International Tables Vol C Tables 4.2.6.8 and 6.1.1.4'
O O 0.0492 0.0322 'International Tables Vol C Tables 4.2.6.8 and 6.1.1.4'

loop_
_geom_angle_atom_site_label_1
_geom_angle_atom_site_label_2
_geom_angle_atom_site_label_3
_geom_angle
C102 C101 H101 119.6
C106 C101 H101 119.6
C106 C101 C102 120.9(5)
C101 C102 H102 120.1
C103 C102 C101 119.7(5)
C103 C102 H102 120.1
C102 C103 H103 119.9
C104 C103 C102 120.3(5)
C104 C103 H103 119.9
C103 C104 H104 120.0
C103 C104 C105 120.1(6)
C105 C104 H104 120.0
C104 C105 H105 119.9
C106 C105 C104 120.1(5)
C106 C105 H105 119.9
C101 C106 C105 118.9(4)
C101 C106 C107 121.5(5)
C105 C106 C107 119.5(4)
C106 C107 H10A 109.4
C106 C107 H10B 109.4
C106 C107 C108 111.2(3)
H10A C107 H10B 108.0
C108 C107 H10A 109.4
C108 C107 H10B 109.4
C107 C108 H108 108.0
N108 C108 C107 111.7(3)
N108 C108 H108 108.0
N108 C108 C109 107.0(3)
C109 C108 C107 113.9(3)
C109 C108 H108 108.0
C108 N108 H10C 109.5
C108 N108 H10D 109.5
C108 N108 H10E 109.5
H10C N108 H10D 109.5
H10C N108 H10E 109.5
H10D N108 H10E 109.5
O109 C109 C108 119.8(3)
O109 C109 N110 124.2(3)
N110 C109 C108 116.0(3)
C109 N110 H110 119.6
C109 N110 C111 120.8(3)
C111 N110 H110 119.6
N110 C111 H11A 108.8
N110 C111 H11B 108.8
N110 C111 C112 113.9(3)
H11A C111 H11B 107.7
C112 C111 H11A 108.8
C112 C111 H11B 108.8
C111 C112 C113 116.4(3)
C111 C112 C115 114.7(3)
C115 C112 C113 84.8(3)
N116 C112 C111 113.5(3)
N116 C112 C113 113.3(3)
N116 C112 C115 111.0(3)
C112 C113 H11C 113.4
C112 C113 H11D 113.4
H11C C113 H11D 110.7
O114 C113 C112 91.6(3)
O114 C113 H11C 113.4
O114 C113 H11D 113.4
C113 O114 C115 91.6(3)
C112 C115 H11E 113.3
C112 C115 H11F 113.3
O114 C115 C112 91.8(3)
O114 C115 H11E 113.3
O114 C115 H11F 113.3
H11E C115 H11F 110.7
C112 N116 H116 109(3)
C117 N116 C112 115.0(3)
C117 N116 H116 104(3)
N116 C117 H117 107.9
N116 C117 C118 113.1(3)
N116 C117 C120 111.2(3)
C118 C117 H117 107.9
C118 C117 C120 108.5(3)
C120 C117 H117 107.9
O118 C118 C117 118.6(3)
O118 C118 O119 124.3(4)
O119 C118 C117 117.1(3)
C117 C120 H120 107.6
C121 C120 C117 111.9(4)
C121 C120 H120 107.6
C123 C120 C117 110.2(4)
C123 C120 H120 107.6
C123 C120 C121 111.7(4)
C120 C121 H12A 109.0
C120 C121 H12B 109.0
H12A C121 H12B 107.8
C122 C121 C120 113.1(5)
C122 C121 H12A 109.0
C122 C121 H12B 109.0
C121 C122 H12C 109.5
C121 C122 H12D 109.5
C121 C122 H12E 109.5
H12C C122 H12D 109.5
H12C C122 H12E 109.5
H12D C122 H12E 109.5
C120 C123 H12F 109.5
C120 C123 H12G 109.5
C120 C123 H12H 109.5
H12F C123 H12G 109.5
H12F C123 H12H 109.5
H12G C123 H12H 109.5
C202 C201 H201 119.9
C202 C201 C206 120.2(5)
C206 C201 H201 119.9
C201 C202 H202 119.8
C203 C202 C201 120.3(6)
C203 C202 H202 119.8
C202 C203 H203 120.1
C204 C203 C202 119.9(5)
C204 C203 H203 120.1
C203 C204 H204 119.9
C203 C204 C205 120.2(5)
C205 C204 H204 119.9
C204 C205 H205 119.7
C206 C205 C204 120.6(5)
C206 C205 H205 119.7
C201 C206 C207 120.1(4)
C205 C206 C201 118.7(4)
C205 C206 C207 121.2(4)
C206 C207 H20A 109.4
C206 C207 H20B 109.4
C206 C207 C208 111.2(3)
H20A C207 H20B 108.0
C208 C207 H20A 109.4
C208 C207 H20B 109.4
C207 C208 H208 108.1
C207 C208 C209 113.5(3)
N208 C208 C207 112.2(3)
N208 C208 H208 108.1
N208 C208 C209 106.6(3)
C209 C208 H208 108.1
C208 N208 H20C 109.5
C208 N208 H20D 109.5
C208 N208 H20E 109.5
H20C N208 H20D 109.5
H20C N208 H20E 109.5
H20D N208 H20E 109.5
O209 C209 C208 119.8(3)
O209 C209 N210 124.2(3)
N210 C209 C208 116.0(3)
C209 N210 H210 119.6
C209 N210 C211 120.8(3)
C211 N210 H210 119.6
N210 C211 H21A 108.8
N210 C211 H21B 108.8
N210 C211 C212 113.6(3)
H21A C211 H21B 107.7
C212 C211 H21A 108.8
C212 C211 H21B 108.8
C211 C212 C213 114.7(3)
C211 C212 C215 116.3(3)
C213 C212 C215 85.0(3)
N216 C212 C211 113.4(3)
N216 C212 C213 111.0(3)
N216 C212 C215 113.6(3)
C212 C213 H21C 113.3
C212 C213 H21D 113.3
H21C C213 H21D 110.6
O214 C213 C212 92.0(3)
O214 C213 H21C 113.3
O214 C213 H21D 113.3
C213 O214 C215 91.4(3)
C212 C215 H21E 113.4
C212 C215 H21F 113.4
O214 C215 C212 91.6(3)
O214 C215 H21E 113.4
O214 C215 H21F 113.4
H21E C215 H21F 110.7
C212 N216 H216 112(3)
C212 N216 C217 114.9(3)
C217 N216 H216 104(3)
N216 C217 H217 107.9
N216 C217 C218 113.0(3)
N216 C217 C220 111.4(3)
C218 C217 H217 107.9
C218 C217 C220 108.7(3)
C220 C217 H217 107.9
O218 C218 C217 118.4(3)
O218 C218 O219 124.7(3)
O219 C218 C217 116.9(3)
C217 C220 H220 107.9
C221 C220 C217 111.3(4)
C221 C220 H220 107.9
C223 C220 C217 109.9(4)
C223 C220 H220 107.9
C223 C220 C221 111.7(4)
C220 C221 H22A 108.8
C220 C221 H22B 108.8
H22A C221 H22B 107.7
C222 C221 C220 113.8(5)
C222 C221 H22A 108.8
C222 C221 H22B 108.8
C221 C222 H22C 109.5
C221 C222 H22D 109.5
C221 C222 H22E 109.5
H22C C222 H22D 109.5
H22C C222 H22E 109.5
H22D C222 H22E 109.5
C220 C223 H22F 109.5
C220 C223 H22G 109.5
C220 C223 H22H 109.5
H22F C223 H22G 109.5
H22F C223 H22H 109.5
H22G C223 H22H 109.5

loop_
_geom_bond_atom_site_label_1
_geom_bond_atom_site_label_2
_geom_bond_distance
C101 H101 0.9500
C101 C102 1.393(8)
C101 C106 1.384(7)
C102 H102 0.9500
C102 C103 1.389(10)
C103 H103 0.9500
C103 C104 1.371(9)
C104 H104 0.9500
C104 C105 1.402(7)
C105 H105 0.9500
C105 C106 1.400(8)
C106 C107 1.511(6)
C107 H10A 0.9900
C107 H10B 0.9900
C107 C108 1.533(6)
C108 H108 1.0000
C108 N108 1.487(5)
C108 C109 1.525(5)
N108 H10C 0.9100
N108 H10D 0.9100
N108 H10E 0.9100
C109 O109 1.233(5)
C109 N110 1.330(5)
N110 H110 0.8800
N110 C111 1.464(4)
C111 H11A 0.9900
C111 H11B 0.9900
C111 C112 1.525(5)
C112 C113 1.550(5)
C112 C115 1.537(5)
C112 N116 1.473(4)
C113 H11C 0.9900
C113 H11D 0.9900
C113 O114 1.447(5)
O114 C115 1.457(5)
C115 H11E 0.9900
C115 H11F 0.9900
N116 H116 0.90(3)
N116 C117 1.467(5)
C117 H117 1.0000
C117 C118 1.539(5)
C117 C120 1.550(6)
C118 O118 1.244(5)
C118 O119 1.270(5)
C120 H120 1.0000
C120 C121 1.539(6)
C120 C123 1.524(7)
C121 H12A 0.9900
C121 H12B 0.9900
C121 C122 1.521(6)
C122 H12C 0.9800
C122 H12D 0.9800
C122 H12E 0.9800
C123 H12F 0.9800
C123 H12G 0.9800
C123 H12H 0.9800
C201 H201 0.9500
C201 C202 1.388(7)
C201 C206 1.393(7)
C202 H202 0.9500
C202 C203 1.378(9)
C203 H203 0.9500
C203 C204 1.366(9)
C204 H204 0.9500
C204 C205 1.396(7)
C205 H205 0.9500
C205 C206 1.381(7)
C206 C207 1.519(5)
C207 H20A 0.9900
C207 H20B 0.9900
C207 C208 1.519(5)
C208 H208 1.0000
C208 N208 1.483(5)
C208 C209 1.534(4)
N208 H20C 0.9100
N208 H20D 0.9100
N208 H20E 0.9100
C209 O209 1.230(5)
C209 N210 1.333(5)
N210 H210 0.8800
N210 C211 1.461(4)
C211 H21A 0.9900
C211 H21B 0.9900
C211 C212 1.536(5)
C212 C213 1.540(5)
C212 C215 1.544(5)
C212 N216 1.468(4)
C213 H21C 0.9900
C213 H21D 0.9900
C213 O214 1.452(5)
O214 C215 1.459(5)
C215 H21E 0.9900
C215 H21F 0.9900
N216 H216 0.89(3)
N216 C217 1.470(5)
C217 H217 1.0000
C217 C218 1.545(5)
C217 C220 1.550(5)
C218 O218 1.237(5)
C218 O219 1.271(5)
C220 H220 1.0000
C220 C221 1.535(7)
C220 C223 1.532(7)
C221 H22A 0.9900
C221 H22B 0.9900
C221 C222 1.529(7)
C222 H22C 0.9800
C222 H22D 0.9800
C222 H22E 0.9800
C223 H22F 0.9800
C223 H22G 0.9800
C223 H22H 0.9800
O1 C2 1.46(5)

loop_
_geom_hbond_atom_site_label_D
_geom_hbond_atom_site_label_H
_geom_hbond_atom_site_label_A
_geom_hbond_distance_DH
_geom_hbond_distance_HA
_geom_hbond_distance_DA
_geom_hbond_angle_DHA
_geom_hbond_site_symmetry_A
C108 H108 O118 1.00 2.29 3.090(5) 135.9 1_655
N108 H10C O119 0.91 1.82 2.730(4) 174.7 1_655
N108 H10D O214 0.91 2.06 2.877(4) 148.4 1_665
N108 H10E O218 0.91 2.00 2.820(4) 148.5 1_565
N110 H110 O219 0.88 1.96 2.830(4) 168.8 .
C111 H11B O209 0.99 2.27 3.110(4) 141.4 .
N116 H116 O118 0.90(3) 2.26(5) 2.776(4) 116(4) .
N116 H116 O209 0.90(3) 2.58(4) 3.283(5) 136(4) .
C208 H208 O218 1.00 2.30 3.089(4) 134.7 1_455
N208 H20C O114 0.91 2.07 2.882(4) 148.3 1_455
N208 H20D O118 0.91 2.01 2.821(4) 148.4 .
N208 H20E O219 0.91 1.82 2.723(4) 174.1 1_455
N210 H210 O119 0.88 1.95 2.822(4) 168.8 1_545
C211 H21B O109 0.99 2.28 3.105(4) 140.0 1_545
N216 H216 O109 0.89(3) 2.56(4) 3.235(5) 133(4) 1_545
N216 H216 O218 0.89(3) 2.29(5) 2.781(4) 115(4) .

loop_
_geom_torsion_atom_site_label_1
_geom_torsion_atom_site_label_2
_geom_torsion_atom_site_label_3
_geom_torsion_atom_site_label_4
_geom_torsion
C101 C102 C103 C104 -0.2(10)
C101 C106 C107 C108 117.7(5)
C102 C101 C106 C105 -1.6(8)
C102 C101 C106 C107 -177.4(5)
C102 C103 C104 C105 -1.1(11)
C103 C104 C105 C106 1.1(11)
C104 C105 C106 C101 0.2(9)
C104 C105 C106 C107 176.2(6)
C105 C106 C107 C108 -58.1(6)
C106 C101 C102 C103 1.6(8)
C106 C107 C108 N108 -65.7(4)
C106 C107 C108 C109 172.9(3)
C107 C108 C109 O109 110.0(4)
C107 C108 C109 N110 -71.0(4)
C108 C109 N110 C111 -176.6(3)
N108 C108 C109 O109 -13.9(5)
N108 C108 C109 N110 165.0(3)
C109 N110 C111 C112 102.6(4)
O109 C109 N110 C111 2.3(6)
N110 C111 C112 C113 -40.9(5)
N110 C111 C112 C115 55.9(4)
N110 C111 C112 N116 -175.1(3)
C111 C112 C113 O114 111.9(3)
C111 C112 C115 O114 -113.6(3)
C111 C112 N116 C117 55.4(4)
C112 C113 O114 C115 3.3(3)
C112 N116 C117 C118 -91.4(4)
C112 N116 C117 C120 146.2(3)
C113 C112 C115 O114 3.1(3)
C113 C112 N116 C117 -80.3(4)
C113 O114 C115 C112 -3.3(3)
C115 C112 C113 O114 -3.1(3)
C115 C112 N116 C117 -173.7(3)
N116 C112 C113 O114 -113.8(3)
N116 C112 C115 O114 116.1(3)
N116 C117 C118 O118 -25.9(4)
N116 C117 C118 O119 155.9(3)
N116 C117 C120 C121 60.8(5)
N116 C117 C120 C123 -64.2(5)
C117 C120 C121 C122 163.5(4)
C118 C117 C120 C121 -64.3(5)
C118 C117 C120 C123 170.7(4)
C120 C117 C118 O118 98.1(4)
C120 C117 C118 O119 -80.1(4)
C123 C120 C121 C122 -72.4(6)
C201 C202 C203 C204 -3.3(11)
C201 C206 C207 C208 -60.0(6)
C202 C201 C206 C205 -0.2(9)
C202 C201 C206 C207 177.0(6)
C202 C203 C204 C205 2.2(11)
C203 C204 C205 C206 -0.1(10)
C204 C205 C206 C201 -0.9(8)
C204 C205 C206 C207 -178.1(5)
C205 C206 C207 C208 117.2(5)
C206 C201 C202 C203 2.3(11)
C206 C207 C208 N208 -65.2(4)
C206 C207 C208 C209 174.0(3)
C207 C208 C209 O209 109.9(4)
C207 C208 C209 N210 -70.3(4)
C208 C209 N210 C211 -178.1(3)
N208 C208 C209 O209 -14.1(5)
N208 C208 C209 N210 165.8(3)
C209 N210 C211 C212 102.2(4)
O209 C209 N210 C211 1.7(6)
N210 C211 C212 C213 55.6(4)
N210 C211 C212 C215 -41.2(4)
N210 C211 C212 N216 -175.5(3)
C211 C212 C213 O214 -114.2(3)
C211 C212 C215 O214 112.6(3)
C211 C212 N216 C217 55.9(4)
C212 C213 O214 C215 -2.6(3)
C212 N216 C217 C218 -91.6(4)
C212 N216 C217 C220 145.7(3)
C213 C212 C215 O214 -2.5(3)
C213 C212 N216 C217 -173.4(3)
C213 O214 C215 C212 2.6(3)
C215 C212 C213 O214 2.5(3)
C215 C212 N216 C217 -79.7(4)
N216 C212 C213 O214 115.8(3)
N216 C212 C215 O214 -113.2(3)
N216 C217 C218 O218 -27.7(4)
N216 C217 C218 O219 154.7(3)
N216 C217 C220 C221 59.9(4)
N216 C217 C220 C223 -64.5(5)
C217 C220 C221 C222 170.3(5)
C218 C217 C220 C221 -65.2(4)
C218 C217 C220 C223 170.4(4)
C220 C217 C218 O218 96.5(4)
C220 C217 C218 O219 -81.1(4)
C223 C220 C221 C222 -66.4(6)
